data_1556245
loop_
_publ_author_name
'Soheili, Arash'
'Tambar, Uttam K.'

_publ_section_title
;
 Synthesis of (+-)-amathaspiramide F and discovery of an unusual
 stereocontrolling element for the [2,3]-Stevens rearrangement.
;
_journal_issue 19
_journal_name_full 'Organic letters'
_journal_page_first 5138
_journal_page_last 5141
_journal_paper_doi 10.1021/ol4025937
_journal_volume 15
_journal_year 2013
_chemical_formula_sum 'C17 H24 Br N O2'
_chemical_formula_weight 354.28
_space_group_IT_number 14
_space_group_name_Hall '-P 2ybc'
_space_group_name_H-M_alt 'P 1 21/c 1'
_symmetry_cell_setting monoclinic
_symmetry_space_group_name_H-M 'P 1 21/c 1'
_atom_sites_solution_hydrogens geom
_atom_sites_solution_primary direct
_atom_sites_solution_secondary difmap
_audit_creation_method SHELXL-97
_cell_angle_alpha 90.00
_cell_angle_beta 100.114(2)
_cell_angle_gamma 90.00
_cell_formula_units_Z 4
_cell_length_a 9.858(3)
_cell_length_b 17.593(4)
_cell_length_c 10.405(3)
_cell_measurement_reflns_used 4051
_cell_measurement_temperature 153(2)
_cell_measurement_theta_max 27.5
_cell_measurement_theta_min 3.0
_cell_volume 1776.5(8)
_computing_cell_refinement 'CrystalClear (Rigaku Inc., 2008)'
_computing_data_collection 'CrystalClear (Rigaku Inc., 2008)'
_computing_data_reduction 'CrystalClear (Rigaku Inc., 2008)'
_computing_molecular_graphics 'XP SHELXTL/PC, Siemens Analytical'
_computing_publication_material 'XP SHELXTL/PC, Siemens Analytical'
_computing_structure_refinement 'XL SHELXTL/PC, Siemens Analytical'
_computing_structure_solution
;

SIR97 - Altomare A., Burla M.C., Camalli M., Cascarano G.L., Giacovazzo C., 
Guagliardi A., Moliterni A.G.G., Polidori G.,Spagna R.
;
_diffrn_ambient_temperature 153(2)
_diffrn_measured_fraction_theta_full 0.999
_diffrn_measured_fraction_theta_max 0.999
_diffrn_measurement_device_type 'Rigaku SCX-Mini with Mercury 2 CCD'
_diffrn_measurement_method \w-scans
_diffrn_radiation_monochromator graphite
_diffrn_radiation_source 'fine-focus sealed tube'
_diffrn_radiation_type MoK\a
_diffrn_radiation_wavelength 0.71075
_diffrn_reflns_av_R_equivalents 0.0291
_diffrn_reflns_av_sigmaI/netI 0.0247
_diffrn_reflns_limit_h_max 12
_diffrn_reflns_limit_h_min -12
_diffrn_reflns_limit_k_max 22
_diffrn_reflns_limit_k_min -22
_diffrn_reflns_limit_l_max 13
_diffrn_reflns_limit_l_min -13
_diffrn_reflns_number 18681
_diffrn_reflns_theta_full 27.49
_diffrn_reflns_theta_max 27.49
_diffrn_reflns_theta_min 2.10
_exptl_absorpt_coefficient_mu 2.318
_exptl_absorpt_correction_T_max 1.00
_exptl_absorpt_correction_T_min 0.504
_exptl_absorpt_correction_type multi-scan
_exptl_absorpt_process_details
;
Abscor. T. Higashi (2001). The Rigaku Corporation, Tokyo, Japan.
;
_exptl_crystal_colour colorless
_exptl_crystal_density_diffrn 1.325
_exptl_crystal_density_method 'not measured'
_exptl_crystal_description prism
_exptl_crystal_F_000 736
_exptl_crystal_size_max 0.28
_exptl_crystal_size_mid 0.20
_exptl_crystal_size_min 0.15
_refine_diff_density_max 0.531
_refine_diff_density_min -0.469
_refine_diff_density_rms 0.054
_refine_ls_extinction_method none
_refine_ls_goodness_of_fit_ref 1.070
_refine_ls_hydrogen_treatment constr
_refine_ls_matrix_type full
_refine_ls_number_parameters 195
_refine_ls_number_reflns 4080
_refine_ls_number_restraints 0
_refine_ls_restrained_S_all 1.070
_refine_ls_R_factor_all 0.0329
_refine_ls_R_factor_gt 0.0280
_refine_ls_shift/su_max 0.002
_refine_ls_shift/su_mean 0.000
_refine_ls_structure_factor_coef Fsqd
_refine_ls_weighting_details 'calc w=1/[\s^2^(Fo^2^)+(0.0370P)^2^+0.2021P] where P=(Fo^2^+2Fc^2^)/3'
_refine_ls_weighting_scheme calc
_refine_ls_wR_factor_gt 0.0683
_refine_ls_wR_factor_ref 0.0706
_reflns_number_gt 3614
_reflns_number_total 4080
_reflns_threshold_expression >2sigma(I)
_cod_data_source_file ol4025937_si_005.cif
_cod_data_source_block as-5-153
_cod_depositor_comments
;
The following automatic conversions were performed:

data item '_symmetry_cell_setting' value 'Monoclinic' was changed to
'monoclinic' in accordance with the
/home/saulius/struct/COD-crude-data/automatic-downloads/DataCite-retrospective/ACS/depositions/lib/dictionaries/cif_core.dic
dictionary named 'cif_core.dic' version 2.4.2 last updated on
2011-04-26.

Automatic conversion script
Id: cif_fix_values 6909 2019-04-08 15:41:33Z antanas 
;
_cod_original_cell_volume 1776.6(8)
_cod_original_sg_symbol_H-M P21/c
_cod_database_code 1556245

loop_
_symmetry_equiv_pos_as_xyz
'x, y, z'
'-x, y+1/2, -z+1/2'
'-x, -y, -z'
'x, -y-1/2, z-1/2'

loop_
_atom_site_label
_atom_site_type_symbol
_atom_site_fract_x
_atom_site_fract_y
_atom_site_fract_z
_atom_site_U_iso_or_equiv
_atom_site_adp_type
_atom_site_occupancy
_atom_site_symmetry_multiplicity
_atom_site_calc_flag
_atom_site_refinement_flags
C1 C 0.23191(15) 0.63116(8) 0.36382(14) 0.0229(3) Uani 1 1 d .
C2 C 0.11393(15) 0.60174(9) 0.40145(15) 0.0252(3) Uani 1 1 d .
C3 C 0.03923(16) 0.54249(9) 0.33552(16) 0.0309(4) Uani 1 1 d .
H3 H -0.0405 0.5235 0.3644 0.037 Uiso 1 1 calc R
C4 C 0.08170(18) 0.51125(9) 0.22749(17) 0.0347(4) Uani 1 1 d .
H4 H 0.0319 0.4702 0.1822 0.042 Uiso 1 1 calc R
C5 C 0.19698(18) 0.53995(9) 0.18551(16) 0.0330(4) Uani 1 1 d .
H5 H 0.2256 0.5192 0.1103 0.040 Uiso 1 1 calc R
C6 C 0.27096(17) 0.59898(9) 0.25301(15) 0.0284(3) Uani 1 1 d .
H6 H 0.3501 0.6180 0.2232 0.034 Uiso 1 1 calc R
C7 C 0.31191(14) 0.69709(8) 0.43425(14) 0.0221(3) Uani 1 1 d .
H7 H 0.2829 0.7034 0.5210 0.026 Uiso 1 1 calc R
C8 C 0.46900(14) 0.68318(9) 0.45752(14) 0.0225(3) Uani 1 1 d .
H8 H 0.5004 0.6865 0.3714 0.027 Uiso 1 1 calc R
C9 C 0.53842(14) 0.74717(9) 0.54445(14) 0.0232(3) Uani 1 1 d .
C10 C 0.73941(17) 0.83162(9) 0.57353(16) 0.0288(3) Uani 1 1 d .
C11 C 0.80719(18) 0.79728(11) 0.70305(17) 0.0384(4) Uani 1 1 d .
H11A H 0.7371 0.7878 0.7573 0.058 Uiso 1 1 calc R
H11B H 0.8763 0.8327 0.7483 0.058 Uiso 1 1 calc R
H11C H 0.8519 0.7493 0.6871 0.058 Uiso 1 1 calc R
C12 C 0.84440(19) 0.84584(10) 0.48526(19) 0.0364(4) Uani 1 1 d .
H12A H 0.8927 0.7983 0.4733 0.055 Uiso 1 1 calc R
H12B H 0.9111 0.8840 0.5253 0.055 Uiso 1 1 calc R
H12C H 0.7971 0.8643 0.4003 0.055 Uiso 1 1 calc R
C13 C 0.6598(2) 0.90418(10) 0.58981(19) 0.0398(4) Uani 1 1 d .
H13A H 0.6075 0.9197 0.5050 0.060 Uiso 1 1 calc R
H13B H 0.7246 0.9446 0.6242 0.060 Uiso 1 1 calc R
H13C H 0.5963 0.8950 0.6507 0.060 Uiso 1 1 calc R
C14 C 0.46883(19) 0.59241(10) 0.64031(17) 0.0360(4) Uani 1 1 d .
H14A H 0.4906 0.5395 0.6650 0.054 Uiso 1 1 calc R
H14B H 0.3698 0.6011 0.6352 0.054 Uiso 1 1 calc R
H14C H 0.5205 0.6264 0.7059 0.054 Uiso 1 1 calc R
C15 C 0.65174(17) 0.58984(10) 0.51577(19) 0.0375(4) Uani 1 1 d .
H15A H 0.6749 0.5990 0.4293 0.056 Uiso 1 1 calc R
H15B H 0.6686 0.5363 0.5395 0.056 Uiso 1 1 calc R
H15C H 0.7092 0.6222 0.5802 0.056 Uiso 1 1 calc R
C16 C 0.27817(16) 0.76936(9) 0.35756(15) 0.0275(3) Uani 1 1 d .
H16 H 0.2991 0.7716 0.2719 0.033 Uiso 1 1 calc R
C17 C 0.2216(2) 0.82960(11) 0.40158(19) 0.0414(4) Uani 1 1 d .
H17A H 0.1994 0.8292 0.4868 0.050 Uiso 1 1 calc R
H17B H 0.2029 0.8734 0.3481 0.050 Uiso 1 1 calc R
Br1 Br 0.045316(17) 0.643802(10) 0.546320(17) 0.03383(7) Uani 1 1 d .
N1 N 0.50681(14) 0.60769(7) 0.51330(13) 0.0265(3) Uani 1 1 d .
O1 O 0.50178(12) 0.76785(7) 0.64378(11) 0.0325(3) Uani 1 1 d .
O2 O 0.64746(10) 0.77447(6) 0.49874(10) 0.0249(2) Uani 1 1 d .

loop_
_atom_site_aniso_label
_atom_site_aniso_U_11
_atom_site_aniso_U_22
_atom_site_aniso_U_33
_atom_site_aniso_U_23
_atom_site_aniso_U_13
_atom_site_aniso_U_12
C1 0.0213(7) 0.0237(7) 0.0221(7) 0.0026(6) -0.0002(6) 0.0012(6)
C2 0.0225(7) 0.0248(7) 0.0278(8) 0.0048(6) 0.0025(6) 0.0036(6)
C3 0.0245(8) 0.0260(8) 0.0403(9) 0.0046(7) 0.0007(7) -0.0027(6)
C4 0.0352(9) 0.0252(8) 0.0394(9) -0.0026(7) -0.0058(7) -0.0029(7)
C5 0.0388(9) 0.0291(8) 0.0299(8) -0.0047(7) 0.0028(7) 0.0018(7)
C6 0.0282(8) 0.0304(8) 0.0266(8) -0.0006(6) 0.0045(6) -0.0014(7)
C7 0.0205(7) 0.0252(7) 0.0210(7) -0.0004(6) 0.0047(5) -0.0005(6)
C8 0.0217(7) 0.0242(8) 0.0217(7) 0.0002(6) 0.0040(6) -0.0023(6)
C9 0.0221(7) 0.0250(7) 0.0224(7) 0.0020(6) 0.0037(6) -0.0015(6)
C10 0.0274(8) 0.0273(8) 0.0314(8) -0.0034(7) 0.0043(6) -0.0086(7)
C11 0.0329(9) 0.0458(10) 0.0331(9) -0.0032(8) -0.0037(7) -0.0097(8)
C12 0.0310(9) 0.0377(10) 0.0420(10) -0.0032(8) 0.0102(8) -0.0123(7)
C13 0.0458(11) 0.0276(9) 0.0477(11) -0.0063(8) 0.0126(8) -0.0052(8)
C14 0.0393(10) 0.0358(9) 0.0323(9) 0.0103(7) 0.0046(7) 0.0010(8)
C15 0.0277(9) 0.0349(9) 0.0491(11) 0.0003(8) 0.0046(7) 0.0068(7)
C16 0.0286(8) 0.0272(8) 0.0263(8) 0.0010(6) 0.0036(6) -0.0010(6)
C17 0.0511(11) 0.0344(9) 0.0374(10) -0.0003(8) 0.0043(8) 0.0120(9)
Br1 0.02921(10) 0.03611(11) 0.03943(11) 0.00002(7) 0.01502(7) -0.00214(7)
N1 0.0242(6) 0.0253(7) 0.0294(7) 0.0024(5) 0.0028(5) 0.0004(5)
O1 0.0348(6) 0.0384(7) 0.0267(6) -0.0073(5) 0.0118(5) -0.0088(5)
O2 0.0238(5) 0.0269(5) 0.0244(5) -0.0030(4) 0.0057(4) -0.0063(4)

loop_
_atom_type_symbol
_atom_type_description
_atom_type_scat_dispersion_real
_atom_type_scat_dispersion_imag
_atom_type_scat_source
C C 0.0033 0.0016 'International Tables Vol C Tables 4.2.6.8 and 6.1.1.4'
H H 0.0000 0.0000 'International Tables Vol C Tables 4.2.6.8 and 6.1.1.4'
Br Br -0.2901 2.4595 'International Tables Vol C Tables 4.2.6.8 and 6.1.1.4'
N N 0.0061 0.0033 'International Tables Vol C Tables 4.2.6.8 and 6.1.1.4'
O O 0.0106 0.0060 'International Tables Vol C Tables 4.2.6.8 and 6.1.1.4'

loop_
_geom_angle_atom_site_label_1
_geom_angle_atom_site_label_2
_geom_angle_atom_site_label_3
_geom_angle
C2 C1 C6 116.52(14)
C2 C1 C7 122.56(14)
C6 C1 C7 120.87(14)
C3 C2 C1 122.57(15)
C3 C2 Br1 116.85(12)
C1 C2 Br1 120.56(12)
C4 C3 C2 119.44(15)
C4 C3 H3 120.3
C2 C3 H3 120.3
C3 C4 C5 119.70(15)
C3 C4 H4 120.2
C5 C4 H4 120.2
C4 C5 C6 120.12(16)
C4 C5 H5 119.9
C6 C5 H5 119.9
C5 C6 C1 121.63(15)
C5 C6 H6 119.2
C1 C6 H6 119.2
C16 C7 C1 109.97(12)
C16 C7 C8 109.80(12)
C1 C7 C8 112.12(12)
C16 C7 H7 108.3
C1 C7 H7 108.3
C8 C7 H7 108.3
N1 C8 C9 112.04(12)
N1 C8 C7 112.50(12)
C9 C8 C7 107.97(12)
N1 C8 H8 108.1
C9 C8 H8 108.1
C7 C8 H8 108.1
O1 C9 O2 125.09(14)
O1 C9 C8 123.88(13)
O2 C9 C8 110.97(12)
O2 C10 C11 109.23(13)
O2 C10 C12 102.31(12)
C11 C10 C12 111.16(15)
O2 C10 C13 110.37(14)
C11 C10 C13 112.91(15)
C12 C10 C13 110.35(14)
C10 C11 H11A 109.5
C10 C11 H11B 109.5
H11A C11 H11B 109.5
C10 C11 H11C 109.5
H11A C11 H11C 109.5
H11B C11 H11C 109.5
C10 C12 H12A 109.5
C10 C12 H12B 109.5
H12A C12 H12B 109.5
C10 C12 H12C 109.5
H12A C12 H12C 109.5
H12B C12 H12C 109.5
C10 C13 H13A 109.5
C10 C13 H13B 109.5
H13A C13 H13B 109.5
C10 C13 H13C 109.5
H13A C13 H13C 109.5
H13B C13 H13C 109.5
N1 C14 H14A 109.5
N1 C14 H14B 109.5
H14A C14 H14B 109.5
N1 C14 H14C 109.5
H14A C14 H14C 109.5
H14B C14 H14C 109.5
N1 C15 H15A 109.5
N1 C15 H15B 109.5
H15A C15 H15B 109.5
N1 C15 H15C 109.5
H15A C15 H15C 109.5
H15B C15 H15C 109.5
C17 C16 C7 124.23(16)
C17 C16 H16 117.9
C7 C16 H16 117.9
C16 C17 H17A 120.0
C16 C17 H17B 120.0
H17A C17 H17B 120.0
C15 N1 C14 110.51(14)
C15 N1 C8 112.39(12)
C14 N1 C8 115.84(12)
C9 O2 C10 120.84(12)

loop_
_geom_bond_atom_site_label_1
_geom_bond_atom_site_label_2
_geom_bond_distance
C1 C2 1.391(2)
C1 C6 1.398(2)
C1 C7 1.517(2)
C2 C3 1.386(2)
C2 Br1 1.9067(16)
C3 C4 1.381(2)
C3 H3 0.9500
C4 C5 1.383(3)
C4 H4 0.9500
C5 C6 1.387(2)
C5 H5 0.9500
C6 H6 0.9500
C7 C16 1.507(2)
C7 C8 1.544(2)
C7 H7 1.0000
C8 N1 1.471(2)
C8 C9 1.529(2)
C8 H8 1.0000
C9 O1 1.2092(18)
C9 O2 1.3387(17)
C10 O2 1.4801(18)
C10 C11 1.520(2)
C10 C12 1.520(2)
C10 C13 1.523(2)
C11 H11A 0.9800
C11 H11B 0.9800
C11 H11C 0.9800
C12 H12A 0.9800
C12 H12B 0.9800
C12 H12C 0.9800
C13 H13A 0.9800
C13 H13B 0.9800
C13 H13C 0.9800
C14 N1 1.460(2)
C14 H14A 0.9800
C14 H14B 0.9800
C14 H14C 0.9800
C15 N1 1.459(2)
C15 H15A 0.9800
C15 H15B 0.9800
C15 H15C 0.9800
C16 C17 1.317(2)
C16 H16 0.9500
C17 H17A 0.9500
C17 H17B 0.9500

loop_
_geom_torsion_atom_site_label_1
_geom_torsion_atom_site_label_2
_geom_torsion_atom_site_label_3
_geom_torsion_atom_site_label_4
_geom_torsion
C6 C1 C2 C3 1.4(2)
C7 C1 C2 C3 178.68(14)
C6 C1 C2 Br1 -177.20(11)
C7 C1 C2 Br1 0.1(2)
C1 C2 C3 C4 -0.5(2)
Br1 C2 C3 C4 178.12(12)
C2 C3 C4 C5 -0.8(2)
C3 C4 C5 C6 1.1(2)
C4 C5 C6 C1 -0.2(2)
C2 C1 C6 C5 -1.0(2)
C7 C1 C6 C5 -178.36(14)
C2 C1 C7 C16 -101.76(16)
C6 C1 C7 C16 75.42(17)
C2 C1 C7 C8 135.77(14)
C6 C1 C7 C8 -47.05(18)
C16 C7 C8 N1 -170.86(12)
C1 C7 C8 N1 -48.30(16)
C16 C7 C8 C9 65.00(15)
C1 C7 C8 C9 -172.44(12)
N1 C8 C9 O1 -76.33(18)
C7 C8 C9 O1 48.09(19)
N1 C8 C9 O2 101.06(14)
C7 C8 C9 O2 -134.52(12)
C1 C7 C16 C17 118.87(18)
C8 C7 C16 C17 -117.31(18)
C9 C8 N1 C15 -67.34(16)
C7 C8 N1 C15 170.80(13)
C9 C8 N1 C14 61.02(16)
C7 C8 N1 C14 -60.84(17)
O1 C9 O2 C10 3.4(2)
C8 C9 O2 C10 -173.94(12)
C11 C10 O2 C9 62.76(18)
C12 C10 O2 C9 -179.37(13)
C13 C10 O2 C9 -61.94(18)
